data_2208368
loop_
_publ_author_name
'Cai-Feng Ding'
'Xue-Mei Li'
'Mei Zhu'
'Hong Xu'
'Shu-Sheng Zhang'

_publ_section_title Aquadichloro(2,9-dimethyl-1,10-phenanthroline-\k^2^<i>N</i>,<i>N</i>)copper(II)
_journal_coeditor_code KP6080
_journal_issue 3
_journal_name_full 'Acta Crystallographica Section E'
_journal_page_first m604
_journal_page_last m605
_journal_paper_doi 10.1107/S1600536806006349
_journal_volume 62
_journal_year 2006
_chemical_formula_iupac '[Cu Cl2 (C14 H12 N2) (H2 O)]'
_chemical_formula_moiety 'C14 H14 Cl2 Cu N2 O'
_chemical_formula_sum 'C14 H14 Cl2 Cu N2 O'
_chemical_formula_weight 360.71
_chemical_name_systematic
;
Aquadichloro(2,9-dimethyl-1,10-phenanthroline-\k^2^N,N)copper(II)
;
_space_group_IT_number 2
_symmetry_cell_setting triclinic
_symmetry_space_group_name_Hall '-P 1'
_symmetry_space_group_name_H-M 'P -1'
_atom_sites_solution_hydrogens geom
_atom_sites_solution_primary direct
_atom_sites_solution_secondary difmap
_audit_creation_method SHELXL-97
_cell_angle_alpha 100.9810(10)
_cell_angle_beta 100.9130(10)
_cell_angle_gamma 104.7530(10)
_cell_formula_units_Z 4
_cell_length_a 7.5047(6)
_cell_length_b 11.3643(9)
_cell_length_c 19.3670(15)
_cell_measurement_reflns_used 3160
_cell_measurement_temperature 293(2)
_cell_measurement_theta_max 26.0
_cell_measurement_theta_min 2.4
_cell_volume 1518.0(2)
_computing_cell_refinement 'SAINT (Siemens, 1996)'
_computing_data_collection 'SMART (Siemens, 1996)'
_computing_data_reduction SAINT
_computing_molecular_graphics SHELXTL
_computing_publication_material
;
SHELXTL, PARST (Nardelli, 1995) and PLATON (Spek, 2003)
;
_computing_structure_refinement SHELXTL
_computing_structure_solution 'SHELXTL (Sheldrick, 1997)'
_diffrn_ambient_temperature 293(2)
_diffrn_detector_area_resol_mean 8.33
_diffrn_measured_fraction_theta_full 0.978
_diffrn_measured_fraction_theta_max 0.978
_diffrn_measurement_device_type
;
Siemens SMART 1000 CCD area-detector
;
_diffrn_measurement_method \w
_diffrn_radiation_monochromator graphite
_diffrn_radiation_source 'fine-focus sealed tube'
_diffrn_radiation_type MoK\a
_diffrn_radiation_wavelength 0.71073
_diffrn_reflns_av_R_equivalents 0.0161
_diffrn_reflns_av_sigmaI/netI 0.0342
_diffrn_reflns_limit_h_max 9
_diffrn_reflns_limit_h_min -9
_diffrn_reflns_limit_k_max 13
_diffrn_reflns_limit_k_min -9
_diffrn_reflns_limit_l_max 19
_diffrn_reflns_limit_l_min -23
_diffrn_reflns_number 8719
_diffrn_reflns_theta_full 26.03
_diffrn_reflns_theta_max 26.03
_diffrn_reflns_theta_min 1.91
_diffrn_standards_number 0
_exptl_absorpt_coefficient_mu 1.786
_exptl_absorpt_correction_T_max 0.8852
_exptl_absorpt_correction_T_min 0.6947
_exptl_absorpt_correction_type multi-scan
_exptl_absorpt_process_details '(SADABS; Sheldrick, 1996)'
_exptl_crystal_colour green
_exptl_crystal_density_diffrn 1.578
_exptl_crystal_density_method 'not measured'
_exptl_crystal_description plate
_exptl_crystal_F_000 732
_exptl_crystal_size_max 0.22
_exptl_crystal_size_mid 0.12
_exptl_crystal_size_min 0.07
_refine_diff_density_max 0.482
_refine_diff_density_min -0.375
_refine_ls_extinction_method none
_refine_ls_goodness_of_fit_ref 1.020
_refine_ls_hydrogen_treatment mixed
_refine_ls_matrix_type full
_refine_ls_number_parameters 377
_refine_ls_number_reflns 5846
_refine_ls_number_restraints 0
_refine_ls_restrained_S_all 1.020
_refine_ls_R_factor_all 0.0532
_refine_ls_R_factor_gt 0.0400
_refine_ls_shift/su_max 0.001
_refine_ls_shift/su_mean 0.000
_refine_ls_structure_factor_coef Fsqd
_refine_ls_weighting_details 'calc w=1/[\s^2^(Fo^2^)+(0.0557P)^2^+0.7477P] where P=(Fo^2^+2Fc^2^)/3'
_refine_ls_weighting_scheme calc
_refine_ls_wR_factor_gt 0.0988
_refine_ls_wR_factor_ref 0.1072
_reflns_number_gt 4664
_reflns_number_total 5846
_reflns_threshold_expression I>2\s(I)
_cod_data_source_file kp6080.cif
_cod_data_source_block I
_cod_depositor_comments
;
The following automatic conversions were performed:
'_symmetry_cell_setting' value 'Triclinic' changed to 'triclinic'
according to '/home/saulius/struct/CIF-dictionaries/cif_core.dic'
dictionary named 'cif_core.dic' version 2.4.1 from 2010-06-29.

Automatic conversion script
Id: cif_fix_enum 1527 2010-12-29 10:47:43Z saulius 

The following automatic conversions were performed:

'_symmetry_cell_setting' value 'Triclinic' changed to 'triclinic'
according to /home/saulius/struct/CIF-dictionaries/cif_core.dic
dictionary named 'cif_core.dic' version 2.4.1 from 2010-06-29.

Automatic conversion script
Id: cif_fix_values 1715 2011-07-08 13:25:40Z adriana 
;
_cod_database_code 2208368
_cod_database_fobs_code 2208368

loop_
_symmetry_equiv_pos_as_xyz
'x, y, z'
'-x, -y, -z'

loop_
_atom_site_type_symbol
_atom_site_label
_atom_site_fract_x
_atom_site_fract_y
_atom_site_fract_z
_atom_site_U_iso_or_equiv
_atom_site_adp_type
_atom_site_calc_flag
_atom_site_refinement_flags
_atom_site_occupancy
Cu Cu1 0.72132(6) 0.82622(4) 0.16367(2) 0.03710(12) Uani d . 1
Cu Cu2 1.24636(6) 0.66183(4) 0.34020(2) 0.04013(13) Uani d . 1
Cl Cl1 0.39194(12) 0.75849(9) 0.13288(5) 0.0462(2) Uani d . 1
Cl Cl2 1.02216(13) 0.94339(9) 0.23343(5) 0.0501(2) Uani d . 1
Cl Cl3 0.99424(12) 0.72371(8) 0.37113(5) 0.0449(2) Uani d . 1
Cl Cl4 1.38603(14) 0.53689(8) 0.27381(5) 0.0489(2) Uani d . 1
O O1 0.7162(5) 0.7079(3) 0.22538(18) 0.0587(8) Uani d . 1
O O2 1.2054(7) 0.7347(4) 0.2579(2) 0.0888(15) Uani d . 1
N N1 0.7206(4) 0.9565(3) 0.10760(14) 0.0406(7) Uani d . 1
N N2 0.7616(4) 0.7272(3) 0.05963(17) 0.0501(7) Uani d . 1
N N3 1.4948(4) 0.8008(2) 0.42502(14) 0.0381(6) Uani d . 1
N N4 1.2541(4) 0.5733(2) 0.42011(14) 0.0358(6) Uani d . 1
C C1 0.6680(7) 1.0963(4) 0.2082(2) 0.0650(12) Uani d . 1
H H1B 0.6656 1.0249 0.2281 0.098 Uiso calc R 1
H H1C 0.5480 1.1131 0.2049 0.098 Uiso calc R 1
H H1D 0.7679 1.1683 0.2392 0.098 Uiso calc R 1
C C2 0.7024(5) 1.0696(3) 0.1351(2) 0.0489(9) Uani d . 1
C C3 0.7128(6) 1.1591(4) 0.0939(3) 0.0642(12) Uani d . 1
H H3A 0.7019 1.2376 0.1133 0.077 Uiso calc R 1
C C4 0.7385(6) 1.1324(4) 0.0266(3) 0.0672(13) Uani d . 1
H H4A 0.7461 1.1928 0.0000 0.081 Uiso calc R 1
C C5 0.7538(5) 1.0147(5) -0.0040(2) 0.0578(11) Uani d . 1
C C6 0.7751(6) 0.9788(7) -0.0748(3) 0.0811(16) Uani d . 1
H H6A 0.7831 1.0361 -0.1034 0.097 Uiso calc R 1
C C7 0.7841(6) 0.8625(6) -0.1019(2) 0.0746(15) Uani d . 1
H H7A 0.7947 0.8405 -0.1494 0.089 Uiso calc R 1
C C8 0.7775(6) 0.7715(5) -0.0586(2) 0.0661(12) Uani d . 1
C C9 0.7865(7) 0.6526(6) -0.0822(3) 0.0877(17) Uani d . 1
H H9A 0.7933 0.6259 -0.1298 0.105 Uiso calc R 1
C C10 0.7860(7) 0.5722(5) -0.0390(3) 0.0874(17) Uani d . 1
H H10A 0.7931 0.4919 -0.0565 0.105 Uiso calc R 1
C C11 0.7743(6) 0.6139(4) 0.0353(3) 0.0671(12) Uani d . 1
C C12 0.7613(5) 0.8048(4) 0.01348(18) 0.0498(9) Uani d . 1
C C13 0.7451(5) 0.9267(4) 0.03984(18) 0.0461(9) Uani d . 1
C C14 0.7762(8) 0.5304(4) 0.0857(3) 0.0943(18) Uani d . 1
H H14A 0.7685 0.5737 0.1322 0.142 Uiso calc R 1
H H14B 0.8919 0.5078 0.0911 0.142 Uiso calc R 1
H H14C 0.6692 0.4558 0.0664 0.142 Uiso calc R 1
C C15 1.6152(7) 0.9494(4) 0.3566(2) 0.0700(13) Uani d . 1
H H15A 1.5209 0.8857 0.3178 0.105 Uiso calc R 1
H H15B 1.7382 0.9598 0.3468 0.105 Uiso calc R 1
H H15C 1.5856 1.0274 0.3606 0.105 Uiso calc R 1
C C16 1.6165(5) 0.9107(3) 0.4267(2) 0.0471(8) Uani d . 1
C C17 1.7431(6) 0.9883(4) 0.4921(2) 0.0575(10) Uani d . 1
H H17A 1.8245 1.0652 0.4921 0.069 Uiso calc R 1
C C18 1.7482(5) 0.9526(4) 0.5551(2) 0.0554(10) Uani d . 1
H H18A 1.8320 1.0049 0.5981 0.066 Uiso calc R 1
C C19 1.6266(5) 0.8365(3) 0.55520(19) 0.0446(8) Uani d . 1
C C20 1.6261(6) 0.7904(4) 0.6185(2) 0.0545(10) Uani d . 1
H H20A 1.7060 0.8401 0.6629 0.065 Uiso calc R 1
C C21 1.5122(6) 0.6762(4) 0.61510(19) 0.0509(9) Uani d . 1
H H21A 1.5161 0.6473 0.6570 0.061 Uiso calc R 1
C C22 1.3851(5) 0.5983(3) 0.54811(18) 0.0408(8) Uani d . 1
C C23 1.2668(5) 0.4772(4) 0.5419(2) 0.0471(9) Uani d . 1
H H23A 1.2706 0.4435 0.5821 0.056 Uiso calc R 1
C C24 1.1470(5) 0.4098(3) 0.4767(2) 0.0478(9) Uani d . 1
H H24A 1.0682 0.3296 0.4724 0.057 Uiso calc R 1
C C25 1.1402(5) 0.4596(3) 0.41541(19) 0.0416(8) Uani d . 1
C C26 1.3757(4) 0.6422(3) 0.48486(16) 0.0347(7) Uani d . 1
C C27 1.5001(5) 0.7634(3) 0.48788(17) 0.0372(7) Uani d . 1
C C28 1.0058(6) 0.3876(4) 0.3442(2) 0.0576(10) Uani d . 1
H H28A 1.0212 0.4362 0.3090 0.086 Uiso calc R 1
H H28B 0.8775 0.3704 0.3492 0.086 Uiso calc R 1
H H28C 1.0318 0.3098 0.3283 0.086 Uiso calc R 1
H H2O1 0.624(7) 0.676(5) 0.230(3) 0.071(17) Uiso d . 1
H H1O1 0.798(8) 0.728(5) 0.265(3) 0.090(18) Uiso d . 1
H H1O2 1.153(6) 0.770(4) 0.256(2) 0.055(15) Uiso d . 1
H H2O2 1.271(7) 0.742(5) 0.231(3) 0.085(17) Uiso d . 1

loop_
_atom_site_aniso_label
_atom_site_aniso_U_11
_atom_site_aniso_U_22
_atom_site_aniso_U_33
_atom_site_aniso_U_12
_atom_site_aniso_U_13
_atom_site_aniso_U_23
Cu1 0.0444(2) 0.0373(2) 0.0325(2) 0.01282(18) 0.00748(17) 0.01710(18)
Cu2 0.0461(2) 0.0467(3) 0.0355(2) 0.0173(2) 0.01306(18) 0.02170(19)
Cl1 0.0439(5) 0.0584(5) 0.0432(5) 0.0159(4) 0.0116(4) 0.0271(4)
Cl2 0.0489(5) 0.0500(5) 0.0477(5) 0.0111(4) -0.0006(4) 0.0214(4)
Cl3 0.0427(4) 0.0537(5) 0.0463(5) 0.0161(4) 0.0141(4) 0.0257(4)
Cl4 0.0659(6) 0.0466(5) 0.0423(5) 0.0203(4) 0.0219(4) 0.0174(4)
O1 0.0469(17) 0.071(2) 0.066(2) 0.0125(15) 0.0065(16) 0.0483(17)
O2 0.122(3) 0.144(4) 0.082(2) 0.101(3) 0.070(2) 0.090(3)
N1 0.0403(15) 0.0428(16) 0.0324(14) 0.0034(12) -0.0008(12) 0.0172(13)
N2 0.0455(17) 0.0456(18) 0.0542(19) 0.0084(14) 0.0172(14) 0.0037(15)
N3 0.0452(15) 0.0354(15) 0.0387(15) 0.0141(13) 0.0156(12) 0.0136(12)
N4 0.0403(15) 0.0350(15) 0.0369(15) 0.0127(12) 0.0125(12) 0.0156(12)
C1 0.084(3) 0.049(2) 0.055(2) 0.030(2) -0.002(2) 0.003(2)
C2 0.0434(19) 0.038(2) 0.058(2) 0.0084(16) -0.0064(17) 0.0196(18)
C3 0.059(2) 0.054(2) 0.076(3) 0.010(2) -0.002(2) 0.038(2)
C4 0.046(2) 0.069(3) 0.088(3) 0.007(2) 0.002(2) 0.054(3)
C5 0.0287(17) 0.095(3) 0.045(2) 0.0016(19) 0.0023(15) 0.039(2)
C6 0.052(3) 0.147(5) 0.054(3) 0.024(3) 0.012(2) 0.055(3)
C7 0.045(2) 0.148(5) 0.029(2) 0.019(3) 0.0114(17) 0.031(3)
C8 0.042(2) 0.097(4) 0.045(2) 0.009(2) 0.0088(17) 0.000(2)
C9 0.063(3) 0.114(5) 0.061(3) 0.008(3) 0.016(2) -0.010(3)
C10 0.069(3) 0.066(3) 0.103(4) 0.008(3) 0.031(3) -0.027(3)
C11 0.055(2) 0.054(3) 0.080(3) 0.006(2) 0.024(2) -0.002(2)
C12 0.0310(17) 0.078(3) 0.0299(18) 0.0023(17) 0.0067(14) 0.0096(18)
C13 0.0309(17) 0.063(2) 0.0352(19) -0.0012(16) -0.0006(14) 0.0212(18)
C14 0.101(4) 0.046(3) 0.148(5) 0.031(3) 0.056(4) 0.015(3)
C15 0.096(3) 0.052(2) 0.068(3) 0.008(2) 0.044(3) 0.024(2)
C16 0.054(2) 0.0382(19) 0.055(2) 0.0128(17) 0.0256(18) 0.0133(17)
C17 0.055(2) 0.044(2) 0.072(3) 0.0046(18) 0.023(2) 0.015(2)
C18 0.052(2) 0.051(2) 0.052(2) 0.0100(19) 0.0051(18) 0.0026(19)
C19 0.0452(19) 0.046(2) 0.043(2) 0.0169(17) 0.0096(16) 0.0088(16)
C20 0.063(2) 0.057(2) 0.037(2) 0.021(2) 0.0003(17) 0.0078(18)
C21 0.066(2) 0.061(2) 0.0350(19) 0.029(2) 0.0121(17) 0.0213(18)
C22 0.050(2) 0.045(2) 0.0390(18) 0.0241(17) 0.0159(15) 0.0198(16)
C23 0.053(2) 0.055(2) 0.051(2) 0.0271(18) 0.0246(18) 0.0300(19)
C24 0.050(2) 0.045(2) 0.061(2) 0.0176(17) 0.0242(19) 0.0283(19)
C25 0.0419(18) 0.0370(18) 0.049(2) 0.0102(15) 0.0191(16) 0.0139(16)
C26 0.0375(17) 0.0401(18) 0.0327(16) 0.0155(14) 0.0115(14) 0.0160(14)
C27 0.0405(17) 0.0391(18) 0.0383(17) 0.0181(15) 0.0117(14) 0.0148(15)
C28 0.055(2) 0.050(2) 0.057(2) 0.0000(19) 0.0106(19) 0.0132(19)

loop_
_atom_type_symbol
_atom_type_description
_atom_type_scat_dispersion_real
_atom_type_scat_dispersion_imag
_atom_type_scat_source
C C 0.0033 0.0016 'International Tables Vol C Tables 4.2.6.8 and 6.1.1.4'
H H 0.0000 0.0000 'International Tables Vol C Tables 4.2.6.8 and 6.1.1.4'
N N 0.0061 0.0033 'International Tables Vol C Tables 4.2.6.8 and 6.1.1.4'
O O 0.0106 0.0060 'International Tables Vol C Tables 4.2.6.8 and 6.1.1.4'
Cl Cl 0.1484 0.1585 'International Tables Vol C Tables 4.2.6.8 and 6.1.1.4'
Cu Cu 0.3201 1.2651 'International Tables Vol C Tables 4.2.6.8 and 6.1.1.4'

loop_
_geom_angle_atom_site_label_1
_geom_angle_atom_site_label_2
_geom_angle_atom_site_label_3
_geom_angle
O1 Cu1 N1 174.97(13)
O1 Cu1 N2 105.37(13)
N1 Cu1 N2 79.63(12)
O1 Cu1 Cl2 89.17(11)
N1 Cu1 Cl2 89.97(8)
N2 Cu1 Cl2 105.91(8)
O1 Cu1 Cl1 88.22(11)
N1 Cu1 Cl1 90.59(8)
N2 Cu1 Cl1 97.37(8)
Cl2 Cu1 Cl1 156.42(4)
O2 Cu2 N4 172.73(16)
O2 Cu2 N3 107.04(17)
N4 Cu2 N3 79.71(10)
O2 Cu2 Cl4 87.01(12)
N4 Cu2 Cl4 94.12(8)
N3 Cu2 Cl4 103.27(7)
O2 Cu2 Cl3 86.88(12)
N4 Cu2 Cl3 89.14(8)
N3 Cu2 Cl3 101.42(7)
Cl4 Cu2 Cl3 155.28(4)
Cu1 O1 H2O1 117(4)
Cu1 O1 H1O1 119(4)
H2O1 O1 H1O1 110(5)
Cu2 O2 H1O2 121(4)
Cu2 O2 H2O2 126(4)
H1O2 O2 H2O2 111(5)
C2 N1 C13 120.8(3)
C2 N1 Cu1 123.1(2)
C13 N1 Cu1 116.2(3)
C11 N2 C12 118.5(4)
C11 N2 Cu1 133.5(3)
C12 N2 Cu1 107.9(2)
C16 N3 C27 118.4(3)
C16 N3 Cu2 133.8(2)
C27 N3 Cu2 107.4(2)
C25 N4 C26 119.6(3)
C25 N4 Cu2 124.9(2)
C26 N4 Cu2 115.2(2)
C2 C1 H1B 109.5
C2 C1 H1C 109.5
H1B C1 H1C 109.5
C2 C1 H1D 109.5
H1B C1 H1D 109.5
H1C C1 H1D 109.5
N1 C2 C3 120.0(4)
N1 C2 C1 119.0(3)
C3 C2 C1 121.1(4)
C4 C3 C2 120.6(4)
C4 C3 H3A 119.7
C2 C3 H3A 119.7
C3 C4 C5 120.7(4)
C3 C4 H4A 119.7
C5 C4 H4A 119.7
C4 C5 C6 123.9(4)
C4 C5 C13 117.2(4)
C6 C5 C13 118.9(5)
C7 C6 C5 121.1(5)
C7 C6 H6A 119.4
C5 C6 H6A 119.4
C6 C7 C8 121.3(4)
C6 C7 H7A 119.4
C8 C7 H7A 119.4
C9 C8 C12 115.9(5)
C9 C8 C7 124.6(5)
C12 C8 C7 119.4(5)
C10 C9 C8 122.6(5)
C10 C9 H9A 118.7
C8 C9 H9A 118.7
C9 C10 C11 118.6(5)
C9 C10 H10A 120.7
C11 C10 H10A 120.7
N2 C11 C10 120.6(5)
N2 C11 C14 118.3(4)
C10 C11 C14 121.1(5)
N2 C12 C8 123.8(4)
N2 C12 C13 118.2(3)
C8 C12 C13 118.0(4)
N1 C13 C12 118.0(3)
N1 C13 C5 120.8(4)
C12 C13 C5 121.1(4)
C11 C14 H14A 109.5
C11 C14 H14B 109.5
H14A C14 H14B 109.5
C11 C14 H14C 109.5
H14A C14 H14C 109.5
H14B C14 H14C 109.5
C16 C15 H15A 109.5
C16 C15 H15B 109.5
H15A C15 H15B 109.5
C16 C15 H15C 109.5
H15A C15 H15C 109.5
H15B C15 H15C 109.5
N3 C16 C17 121.2(3)
N3 C16 C15 118.2(3)
C17 C16 C15 120.6(3)
C18 C17 C16 120.9(4)
C18 C17 H17A 119.6
C16 C17 H17A 119.6
C17 C18 C19 119.7(4)
C17 C18 H18A 120.1
C19 C18 H18A 120.1
C18 C19 C27 116.8(3)
C18 C19 C20 123.3(3)
C27 C19 C20 119.9(3)
C21 C20 C19 120.9(3)
C21 C20 H20A 119.5
C19 C20 H20A 119.5
C20 C21 C22 121.1(3)
C20 C21 H21A 119.5
C22 C21 H21A 119.5
C23 C22 C26 117.4(3)
C23 C22 C21 122.8(3)
C26 C22 C21 119.8(3)
C24 C23 C22 119.4(3)
C24 C23 H23A 120.3
C22 C23 H23A 120.3
C23 C24 C25 120.9(3)
C23 C24 H24A 119.6
C25 C24 H24A 119.6
N4 C25 C24 120.4(3)
N4 C25 C28 118.4(3)
C24 C25 C28 121.2(3)
N4 C26 C22 122.3(3)
N4 C26 C27 118.3(3)
C22 C26 C27 119.3(3)
N3 C27 C19 123.0(3)
N3 C27 C26 118.1(3)
C19 C27 C26 118.9(3)
C25 C28 H28A 109.5
C25 C28 H28B 109.5
H28A C28 H28B 109.5
C25 C28 H28C 109.5
H28A C28 H28C 109.5
H28B C28 H28C 109.5

loop_
_geom_bond_atom_site_label_1
_geom_bond_atom_site_label_2
_geom_bond_distance
_geom_bond_publ_flag
Cu1 O1 1.960(3) yes
Cu1 N1 1.997(3) yes
Cu1 N2 2.227(3) yes
Cu1 Cl2 2.3074(10) yes
Cu1 Cl1 2.3144(10) yes
Cu2 O2 1.942(3) yes
Cu2 N4 2.000(2) yes
Cu2 N3 2.241(3) yes
Cu2 Cl4 2.3109(10) yes
Cu2 Cl3 2.3194(9) yes
O1 H2O1 0.73(5) ?
O1 H1O1 0.83(5) ?
O2 H1O2 0.63(4) ?
O2 H2O2 0.79(5) ?
N1 C2 1.345(5) ?
N1 C13 1.351(4) ?
N2 C11 1.318(5) ?
N2 C12 1.370(5) ?
N3 C16 1.336(4) ?
N3 C27 1.361(4) ?
N4 C25 1.331(4) ?
N4 C26 1.359(4) ?
C1 C2 1.475(6) ?
C1 H1B 0.9600 ?
C1 H1C 0.9600 ?
C1 H1D 0.9600 ?
C2 C3 1.405(5) ?
C3 C4 1.342(6) ?
C3 H3A 0.9300 ?
C4 C5 1.399(6) ?
C4 H4A 0.9300 ?
C5 C6 1.405(6) ?
C5 C13 1.427(5) ?
C6 C7 1.349(7) ?
C6 H6A 0.9300 ?
C7 C8 1.449(7) ?
C7 H7A 0.9300 ?
C8 C9 1.364(7) ?
C8 C12 1.412(5) ?
C9 C10 1.350(7) ?
C9 H9A 0.9300 ?
C10 C11 1.454(7) ?
C10 H10A 0.9300 ?
C11 C14 1.486(7) ?
C12 C13 1.426(6) ?
C14 H14A 0.9600 ?
C14 H14B 0.9600 ?
C14 H14C 0.9600 ?
C15 C16 1.504(5) ?
C15 H15A 0.9600 ?
C15 H15B 0.9600 ?
C15 H15C 0.9600 ?
C16 C17 1.406(6) ?
C17 C18 1.353(5) ?
C17 H17A 0.9300 ?
C18 C19 1.401(5) ?
C18 H18A 0.9300 ?
C19 C27 1.417(5) ?
C19 C20 1.423(5) ?
C20 C21 1.341(5) ?
C20 H20A 0.9300 ?
C21 C22 1.429(5) ?
C21 H21A 0.9300 ?
C22 C23 1.403(5) ?
C22 C26 1.405(4) ?
C23 C24 1.357(5) ?
C23 H23A 0.9300 ?
C24 C25 1.407(5) ?
C24 H24A 0.9300 ?
C25 C28 1.488(5) ?
C26 C27 1.438(4) ?
C28 H28A 0.9600 ?
C28 H28B 0.9600 ?
C28 H28C 0.9600 ?

loop_
_geom_hbond_atom_site_label_D
_geom_hbond_atom_site_label_H
_geom_hbond_atom_site_label_A
_geom_hbond_site_symmetry_A
_geom_hbond_distance_DH
_geom_hbond_distance_HA
_geom_hbond_distance_DA
_geom_hbond_angle_DHA
_geom_hbond_publ_flag
O1 H1O1 Cl3 1_555 0.84(6) 2.31(6) 3.121(4) 164(5) yes
O2 H1O2 Cl2 1_555 0.63(5) 2.49(5) 3.096(5) 163(5) yes
O1 H2O1 Cl4 1_455 0.73(6) 2.46(6) 3.149(4) 159(6) yes
O2 H2O2 Cl1 1_655 0.78(6) 2.27(6) 3.039(5) 166(5) yes
C4 H4A Cl1 2_675 0.93 2.80 3.601(5) 145 yes
C10 H10A Cl1 2_665 0.93 2.80 3.624(6) 149 yes
C23 H23A Cl3 2_766 0.93 2.79 3.511(4) 135 yes

loop_
_geom_torsion_atom_site_label_1
_geom_torsion_atom_site_label_2
_geom_torsion_atom_site_label_3
_geom_torsion_atom_site_label_4
_geom_torsion
O1 Cu1 N1 C2 7.4(16)
N2 Cu1 N1 C2 -179.0(3)
Cl2 Cu1 N1 C2 -72.8(3)
Cl1 Cu1 N1 C2 83.7(3)
O1 Cu1 N1 C13 -174.4(14)
N2 Cu1 N1 C13 -0.8(2)
Cl2 Cu1 N1 C13 105.4(2)
Cl1 Cu1 N1 C13 -98.2(2)
O1 Cu1 N2 C11 2.5(4)
N1 Cu1 N2 C11 -176.9(4)
Cl2 Cu1 N2 C11 96.1(4)
Cl1 Cu1 N2 C11 -87.7(4)
O1 Cu1 N2 C12 178.4(2)
N1 Cu1 N2 C12 -1.0(2)
Cl2 Cu1 N2 C12 -88.0(2)
Cl1 Cu1 N2 C12 88.3(2)
O2 Cu2 N3 C16 -5.1(3)
N4 Cu2 N3 C16 177.6(3)
Cl4 Cu2 N3 C16 85.8(3)
Cl3 Cu2 N3 C16 -95.3(3)
O2 Cu2 N3 C27 167.5(2)
N4 Cu2 N3 C27 -9.68(19)
Cl4 Cu2 N3 C27 -101.52(19)
Cl3 Cu2 N3 C27 77.33(19)
O2 Cu2 N4 C25 24.6(12)
N3 Cu2 N4 C25 -176.9(3)
Cl4 Cu2 N4 C25 -74.1(3)
Cl3 Cu2 N4 C25 81.3(3)
O2 Cu2 N4 C26 -149.6(11)
N3 Cu2 N4 C26 8.9(2)
Cl4 Cu2 N4 C26 111.7(2)
Cl3 Cu2 N4 C26 -92.9(2)
C13 N1 C2 C3 -1.3(5)
Cu1 N1 C2 C3 176.8(3)
C13 N1 C2 C1 177.5(3)
Cu1 N1 C2 C1 -4.4(5)
N1 C2 C3 C4 0.9(6)
C1 C2 C3 C4 -178.0(4)
C2 C3 C4 C5 0.5(6)
C3 C4 C5 C6 178.0(4)
C3 C4 C5 C13 -1.3(6)
C4 C5 C6 C7 -178.2(4)
C13 C5 C6 C7 1.1(6)
C5 C6 C7 C8 -1.7(7)
C6 C7 C8 C9 -179.7(4)
C6 C7 C8 C12 0.0(6)
C12 C8 C9 C10 -2.0(7)
C7 C8 C9 C10 177.8(4)
C8 C9 C10 C11 0.4(8)
C12 N2 C11 C10 -0.5(6)
Cu1 N2 C11 C10 175.1(3)
C12 N2 C11 C14 179.5(4)
Cu1 N2 C11 C14 -4.9(6)
C9 C10 C11 N2 1.0(7)
C9 C10 C11 C14 -179.1(5)
C11 N2 C12 C8 -1.3(5)
Cu1 N2 C12 C8 -177.9(3)
C11 N2 C12 C13 179.2(3)
Cu1 N2 C12 C13 2.6(4)
C9 C8 C12 N2 2.5(6)
C7 C8 C12 N2 -177.3(3)
C9 C8 C12 C13 -178.0(4)
C7 C8 C12 C13 2.2(5)
C2 N1 C13 C12 -179.3(3)
Cu1 N1 C13 C12 2.5(4)
C2 N1 C13 C5 0.5(5)
Cu1 N1 C13 C5 -177.7(2)
N2 C12 C13 N1 -3.5(5)
C8 C12 C13 N1 176.9(3)
N2 C12 C13 C5 176.7(3)
C8 C12 C13 C5 -2.8(5)
C4 C5 C13 N1 0.8(5)
C6 C5 C13 N1 -178.5(3)
C4 C5 C13 C12 -179.4(3)
C6 C5 C13 C12 1.2(5)
C27 N3 C16 C17 -2.0(5)
Cu2 N3 C16 C17 170.0(3)
C27 N3 C16 C15 177.7(3)
Cu2 N3 C16 C15 -10.2(5)
N3 C16 C17 C18 1.4(6)
C15 C16 C17 C18 -178.4(4)
C16 C17 C18 C19 0.4(6)
C17 C18 C19 C27 -1.4(5)
C17 C18 C19 C20 178.3(4)
C18 C19 C20 C21 -177.2(4)
C27 C19 C20 C21 2.5(5)
C19 C20 C21 C22 -1.2(6)
C20 C21 C22 C23 178.5(3)
C20 C21 C22 C26 -1.2(5)
C26 C22 C23 C24 -1.6(5)
C21 C22 C23 C24 178.7(3)
C22 C23 C24 C25 0.1(5)
C26 N4 C25 C24 -0.9(5)
Cu2 N4 C25 C24 -174.9(2)
C26 N4 C25 C28 178.7(3)
Cu2 N4 C25 C28 4.8(4)
C23 C24 C25 N4 1.2(5)
C23 C24 C25 C28 -178.4(3)
C25 N4 C26 C22 -0.6(5)
Cu2 N4 C26 C22 173.9(2)
C25 N4 C26 C27 178.6(3)
Cu2 N4 C26 C27 -6.9(4)
C23 C22 C26 N4 1.9(5)
C21 C22 C26 N4 -178.4(3)
C23 C22 C26 C27 -177.3(3)
C21 C22 C26 C27 2.4(5)
C16 N3 C27 C19 1.0(5)
Cu2 N3 C27 C19 -173.0(3)
C16 N3 C27 C26 -176.8(3)
Cu2 N3 C27 C26 9.2(3)
C18 C19 C27 N3 0.8(5)
C20 C19 C27 N3 -179.0(3)
C18 C19 C27 C26 178.5(3)
C20 C19 C27 C26 -1.2(5)
N4 C26 C27 N3 -2.5(4)
C22 C26 C27 N3 176.7(3)
N4 C26 C27 C19 179.6(3)
C22 C26 C27 C19 -1.2(4)
